data_2020926
loop_
_publ_author_name
'Li, Ning'
'Yao, Binrong'
'Wang, Chunhua'
'Meng, Qingguo'
'Hou, Guige'

_publ_section_title
;
 Synthesis, crystal structure and activity evaluation of novel
 3,4-dihydro-1-benzoxepin-5(2<i>H</i>)-one derivatives as
 protein--tyrosine kinase (PTK) inhibitors
;
_journal_coeditor_code SK3671
_journal_issue 11
_journal_name_full 'Acta Crystallographica Section C'
_journal_page_first 1003
_journal_page_last 1009
_journal_paper_doi 10.1107/S2053229617015145
_journal_volume 73
_journal_year 2017
_chemical_formula_iupac 'C18 H15 Br O5'
_chemical_formula_moiety 'C18 H15 Br O5'
_chemical_formula_sum 'C18 H15 Br O5'
_chemical_formula_weight 391.21
_chemical_name_systematic
(<i>E</i>)-4-(5-Bromo-2-hydroxybenzylidene)-6-hydroxy-8-methoxy-3,4-dihydrobenzo[<i>b</i>]oxepin-5(2<i>H</i>)-one
_space_group_crystal_system monoclinic
_space_group_IT_number 14
_space_group_name_Hall '-P 2yn'
_space_group_name_H-M_alt 'P 1 21/n 1'
_symmetry_space_group_name_Hall '-P 2yn'
_symmetry_space_group_name_H-M 'P 1 21/n 1'
_atom_sites_solution_hydrogens geom
_atom_sites_solution_primary direct
_atom_sites_solution_secondary difmap
_audit_creation_method SHELXL-2014/7
_cell_angle_alpha 90
_cell_angle_beta 96.768(6)
_cell_angle_gamma 90
_cell_formula_units_Z 4
_cell_length_a 11.960(4)
_cell_length_b 9.025(3)
_cell_length_c 14.981(4)
_cell_measurement_reflns_used 2479
_cell_measurement_temperature 296(2)
_cell_measurement_theta_max 24.12
_cell_measurement_theta_min 2.32
_cell_volume 1605.8(9)
_computing_cell_refinement
;
APEX2 (Bruker, 2007)
;
_computing_data_collection
;
APEX2 (Bruker, 2007)
;
_computing_data_reduction
;
SAINT (Bruker, 2012)
;
_computing_molecular_graphics
;
DIAMOND (Brandenburg, 2012)
;
_computing_publication_material
;
SHELXTL (Sheldrick, 2008) and publCIF (Westrip, 2010)
;
_computing_structure_refinement
;
SHELXL2014 (Sheldrick, 2015)
;
_computing_structure_solution
;
SHELXS97 (Sheldrick, 2008)
;
_diffrn_ambient_temperature 296(2)
_diffrn_measured_fraction_theta_full 1.000
_diffrn_measured_fraction_theta_max 1.000
_diffrn_measurement_device_type 'Bruker SMART CCD area detector'
_diffrn_measurement_method 'phi and omega scans'
_diffrn_radiation_type MoK\a
_diffrn_radiation_wavelength 0.71073
_diffrn_reflns_av_R_equivalents 0.0461
_diffrn_reflns_limit_h_max 13
_diffrn_reflns_limit_h_min -14
_diffrn_reflns_limit_k_max 10
_diffrn_reflns_limit_k_min -9
_diffrn_reflns_limit_l_max 15
_diffrn_reflns_limit_l_min -18
_diffrn_reflns_number 8968
_diffrn_reflns_theta_full 25.242
_diffrn_reflns_theta_max 25.491
_diffrn_reflns_theta_min 2.064
_exptl_absorpt_coefficient_mu 2.585
_exptl_absorpt_correction_type none
_exptl_crystal_colour yellow
_exptl_crystal_density_diffrn 1.618
_exptl_crystal_density_method 'not measured'
_exptl_crystal_description block
_exptl_crystal_F_000 792
_exptl_crystal_size_max 0.140
_exptl_crystal_size_mid 0.120
_exptl_crystal_size_min 0.120
_refine_diff_density_max 0.280
_refine_diff_density_min -0.467
_refine_ls_extinction_method none
_refine_ls_goodness_of_fit_ref 1.022
_refine_ls_hydrogen_treatment constr
_refine_ls_matrix_type full
_refine_ls_number_parameters 220
_refine_ls_number_reflns 2985
_refine_ls_number_restraints 0
_refine_ls_restrained_S_all 1.022
_refine_ls_R_factor_all 0.0636
_refine_ls_R_factor_gt 0.0383
_refine_ls_shift/su_max 0.001
_refine_ls_shift/su_mean 0.000
_refine_ls_structure_factor_coef Fsqd
_refine_ls_weighting_details 'w=1/[\s^2^(Fo^2^)+(0.0422P)^2^+0.3742P] where P=(Fo^2^+2Fc^2^)/3'
_refine_ls_weighting_scheme calc
_refine_ls_wR_factor_gt 0.0838
_refine_ls_wR_factor_ref 0.0941
_reflns_number_gt 2155
_reflns_number_total 2985
_reflns_threshold_expression 'I > 2\s(I)'
_cod_data_source_file sk3671sup1.cif
_cod_data_source_block I
_cod_original_cell_volume 1605.9(8)
_cod_database_code 2020926
_shelx_space_group_comment
;
The symmetry employed for this shelxl refinement is uniquely defined
by the following loop, which should always be used as a source of
symmetry information in preference to the above space-group names.
They are only intended as comments.
;
_shelx_estimated_absorpt_t_min 0.714
_shelx_estimated_absorpt_t_max 0.747

loop_
_space_group_symop_operation_xyz
'x, y, z'
'-x+1/2, y+1/2, -z+1/2'
'-x, -y, -z'
'x-1/2, -y-1/2, z-1/2'

loop_
_atom_site_type_symbol
_atom_site_label
_atom_site_fract_x
_atom_site_fract_y
_atom_site_fract_z
_atom_site_U_iso_or_equiv
_atom_site_adp_type
_atom_site_calc_flag
_atom_site_occupancy
Br Br1 0.11150(3) 1.16571(4) 0.10415(2) 0.05918(16) Uani d 1
C C1 0.3910(3) 0.4235(3) 0.14028(19) 0.0370(7) Uani d 1
C C2 0.3849(2) 0.3774(3) 0.05003(18) 0.0345(7) Uani d 1
C C3 0.4234(3) 0.2323(3) 0.03582(19) 0.0396(7) Uani d 1
C C4 0.4552(3) 0.1360(3) 0.1060(2) 0.0419(8) Uani d 1
H H4 0.4766 0.0393 0.0949 0.050 Uiso calc 1
C C5 0.4545(3) 0.1861(3) 0.1924(2) 0.0389(7) Uani d 1
C C6 0.4230(3) 0.3311(3) 0.2102(2) 0.0404(7) Uani d 1
H H6 0.4239 0.3640 0.2691 0.049 Uiso calc 1
C C7 0.3422(3) 0.4691(3) -0.02609(19) 0.0361(7) Uani d 1
C C8 0.2722(3) 0.6018(3) -0.01220(18) 0.0346(7) Uani d 1
C C9 0.1977(3) 0.5903(3) 0.0613(2) 0.0444(8) Uani d 1
H H9A 0.1642 0.4923 0.0596 0.053 Uiso calc 1
H H9B 0.1371 0.6618 0.0501 0.053 Uiso calc 1
C C10 0.2587(3) 0.6170(4) 0.1540(2) 0.0554(10) Uani d 1
H H10A 0.2555 0.7216 0.1683 0.067 Uiso calc 1
H H10B 0.2213 0.5627 0.1978 0.067 Uiso calc 1
C C11 0.2795(3) 0.7156(3) -0.06838(18) 0.0381(7) Uani d 1
H H11 0.3257 0.6992 -0.1132 0.046 Uiso calc 1
C C12 0.2267(3) 0.8612(3) -0.07056(19) 0.0360(7) Uani d 1
C C13 0.2054(3) 0.9343(3) -0.15327(19) 0.0402(7) Uani d 1
C C14 0.1617(3) 1.0753(3) -0.1591(2) 0.0458(8) Uani d 1
H H14 0.1515 1.1235 -0.2143 0.055 Uiso calc 1
C C15 0.1327(3) 1.1460(3) -0.0829(2) 0.0461(8) Uani d 1
H H15 0.1014 1.2404 -0.0866 0.055 Uiso calc 1
C C16 0.1510(3) 1.0740(3) -0.0019(2) 0.0405(7) Uani d 1
C C17 0.1989(3) 0.9352(3) 0.00498(19) 0.0399(7) Uani d 1
H H17 0.2128 0.8903 0.0611 0.048 Uiso calc 1
C C18 0.5233(3) -0.0463(4) 0.2550(2) 0.0624(10) Uani d 1
H H18A 0.4627 -0.1025 0.2238 0.094 Uiso calc 1
H H18B 0.5458 -0.0908 0.3126 0.094 Uiso calc 1
H H18C 0.5860 -0.0455 0.2205 0.094 Uiso calc 1
O O1 0.37413(19) 0.5711(2) 0.15975(13) 0.0459(6) Uani d 1
O O2 0.3591(2) 0.4338(2) -0.10358(12) 0.0489(6) Uani d 1
O O3 0.4301(2) 0.1809(2) -0.04798(14) 0.0567(7) Uani d 1
H H3 0.4178 0.2488 -0.0842 0.085 Uiso calc 1
O O4 0.48642(19) 0.1033(2) 0.26751(14) 0.0518(6) Uani d 1
O O5 0.2319(2) 0.8596(2) -0.22711(14) 0.0559(6) Uani d 1
H H5 0.2121 0.9084 -0.2724 0.084 Uiso calc 1

loop_
_atom_site_aniso_label
_atom_site_aniso_U_11
_atom_site_aniso_U_22
_atom_site_aniso_U_33
_atom_site_aniso_U_12
_atom_site_aniso_U_13
_atom_site_aniso_U_23
Br1 0.0866(3) 0.0395(2) 0.0552(2) -0.00133(18) 0.02430(19) -0.00907(16)
C1 0.0422(19) 0.0321(15) 0.0378(16) 0.0008(13) 0.0090(14) -0.0019(13)
C2 0.0426(19) 0.0283(14) 0.0332(15) 0.0014(13) 0.0068(13) -0.0019(12)
C3 0.046(2) 0.0349(15) 0.0383(16) 0.0038(14) 0.0058(14) -0.0062(13)
C4 0.048(2) 0.0307(16) 0.0474(19) 0.0056(14) 0.0054(15) 0.0000(13)
C5 0.0371(19) 0.0364(16) 0.0439(18) 0.0027(13) 0.0082(14) 0.0066(14)
C6 0.047(2) 0.0430(17) 0.0322(15) 0.0018(14) 0.0096(14) -0.0006(14)
C7 0.0419(19) 0.0322(15) 0.0352(16) -0.0024(13) 0.0083(13) -0.0026(12)
C8 0.0418(18) 0.0308(15) 0.0312(15) 0.0011(13) 0.0048(13) -0.0001(12)
C9 0.047(2) 0.0300(16) 0.060(2) 0.0060(14) 0.0184(16) 0.0087(14)
C10 0.081(3) 0.0506(19) 0.0391(18) 0.0231(19) 0.0260(18) 0.0071(15)
C11 0.048(2) 0.0374(16) 0.0297(15) 0.0003(14) 0.0080(13) -0.0006(13)
C12 0.0454(19) 0.0300(15) 0.0334(16) -0.0040(13) 0.0074(13) 0.0032(12)
C13 0.050(2) 0.0372(17) 0.0347(16) -0.0025(14) 0.0087(14) 0.0032(13)
C14 0.056(2) 0.0398(18) 0.0419(18) -0.0012(15) 0.0060(15) 0.0108(14)
C15 0.054(2) 0.0300(16) 0.055(2) 0.0026(14) 0.0093(16) 0.0069(14)
C16 0.051(2) 0.0324(16) 0.0397(17) -0.0052(14) 0.0103(14) -0.0002(13)
C17 0.057(2) 0.0274(15) 0.0356(16) -0.0014(14) 0.0060(15) 0.0044(12)
C18 0.080(3) 0.0409(19) 0.067(2) 0.0162(18) 0.010(2) 0.0171(17)
O1 0.0684(16) 0.0332(11) 0.0371(11) 0.0077(11) 0.0112(11) -0.0065(9)
O2 0.0737(17) 0.0434(12) 0.0302(11) 0.0126(11) 0.0077(11) -0.0024(9)
O3 0.0887(19) 0.0438(13) 0.0369(12) 0.0232(13) 0.0045(12) -0.0079(10)
O4 0.0620(16) 0.0468(13) 0.0476(13) 0.0128(11) 0.0105(11) 0.0129(11)
O5 0.0854(19) 0.0522(14) 0.0304(11) 0.0119(13) 0.0083(12) 0.0026(10)

loop_
_atom_type_symbol
_atom_type_description
_atom_type_scat_dispersion_real
_atom_type_scat_dispersion_imag
_atom_type_scat_source
C C 0.0033 0.0016 'International Tables Vol C Tables 4.2.6.8 and 6.1.1.4'
H H 0.0000 0.0000 'International Tables Vol C Tables 4.2.6.8 and 6.1.1.4'
O O 0.0106 0.0060 'International Tables Vol C Tables 4.2.6.8 and 6.1.1.4'
Br Br -0.2901 2.4595 'International Tables Vol C Tables 4.2.6.8 and 6.1.1.4'

loop_
_geom_angle_atom_site_label_1
_geom_angle_atom_site_label_2
_geom_angle_atom_site_label_3
_geom_angle
C6 C1 O1 117.6(3)
C6 C1 C2 122.5(3)
O1 C1 C2 119.6(2)
C1 C2 C3 116.0(3)
C1 C2 C7 124.0(2)
C3 C2 C7 120.1(2)
O3 C3 C4 116.8(3)
O3 C3 C2 121.0(3)
C4 C3 C2 122.2(3)
C5 C4 C3 118.6(3)
C5 C4 H4 120.7
C3 C4 H4 120.7
O4 C5 C4 124.3(3)
O4 C5 C6 114.2(3)
C4 C5 C6 121.4(3)
C1 C6 C5 119.0(3)
C1 C6 H6 120.5
C5 C6 H6 120.5
O2 C7 C2 120.4(3)
O2 C7 C8 119.5(3)
C2 C7 C8 120.0(2)
C11 C8 C7 116.7(3)
C11 C8 C9 127.2(3)
C7 C8 C9 116.1(2)
C8 C9 C10 113.6(3)
C8 C9 H9A 108.9
C10 C9 H9A 108.9
C8 C9 H9B 108.9
C10 C9 H9B 108.9
H9A C9 H9B 107.7
O1 C10 C9 111.5(2)
O1 C10 H10A 109.3
C9 C10 H10A 109.3
O1 C10 H10B 109.3
C9 C10 H10B 109.3
H10A C10 H10B 108.0
C8 C11 C12 130.3(3)
C8 C11 H11 114.9
C12 C11 H11 114.9
C17 C12 C13 117.3(3)
C17 C12 C11 124.1(3)
C13 C12 C11 118.6(3)
O5 C13 C14 121.9(3)
O5 C13 C12 116.7(3)
C14 C13 C12 121.4(3)
C13 C14 C15 120.2(3)
C13 C14 H14 119.9
C15 C14 H14 119.9
C16 C15 C14 118.8(3)
C16 C15 H15 120.6
C14 C15 H15 120.6
C15 C16 C17 121.3(3)
C15 C16 Br1 120.3(2)
C17 C16 Br1 118.4(2)
C16 C17 C12 120.9(3)
C16 C17 H17 119.5
C12 C17 H17 119.5
O4 C18 H18A 109.5
O4 C18 H18B 109.5
H18A C18 H18B 109.5
O4 C18 H18C 109.5
H18A C18 H18C 109.5
H18B C18 H18C 109.5
C1 O1 C10 115.4(2)
C3 O3 H3 109.5
C5 O4 C18 117.8(2)
C13 O5 H5 109.5

loop_
_geom_bond_atom_site_label_1
_geom_bond_atom_site_label_2
_geom_bond_distance
Br1 C16 1.900(3)
C1 C6 1.358(4)
C1 O1 1.383(3)
C1 C2 1.408(4)
C2 C3 1.413(4)
C2 C7 1.452(4)
C3 O3 1.349(3)
C3 C4 1.383(4)
C4 C5 1.371(4)
C4 H4 0.9300
C5 O4 1.368(4)
C5 C6 1.396(4)
C6 H6 0.9300
C7 O2 1.243(3)
C7 C8 1.490(4)
C8 C11 1.337(4)
C8 C9 1.500(4)
C9 C10 1.510(5)
C9 H9A 0.9700
C9 H9B 0.9700
C10 O1 1.434(4)
C10 H10A 0.9700
C10 H10B 0.9700
C11 C12 1.457(4)
C11 H11 0.9300
C12 C17 1.388(4)
C12 C13 1.400(4)
C13 O5 1.364(3)
C13 C14 1.375(4)
C14 C15 1.387(4)
C14 H14 0.9300
C15 C16 1.370(4)
C15 H15 0.9300
C16 C17 1.376(4)
C17 H17 0.9300
C18 O4 1.439(4)
C18 H18A 0.9600
C18 H18B 0.9600
C18 H18C 0.9600
O3 H3 0.8200
O5 H5 0.8200

loop_
_geom_hbond_atom_site_label_D
_geom_hbond_atom_site_label_H
_geom_hbond_atom_site_label_A
_geom_hbond_site_symmetry_A
_geom_hbond_distance_DH
_geom_hbond_distance_HA
_geom_hbond_distance_DA
_geom_hbond_angle_DHA
O5 H5 O2 2_554 0.82 1.96 2.723(3) 154
O3 H3 O2 . 0.82 1.82 2.541(3) 146
C10 H10B O4 2 0.97 2.62 3.288(4) 126
C9 H9A Br1 1_545 0.97 3.10 4.039(3) 163
C4 H4 O3 3_655 0.93 2.42 3.332(4) 165

loop_
_geom_torsion_atom_site_label_1
_geom_torsion_atom_site_label_2
_geom_torsion_atom_site_label_3
_geom_torsion_atom_site_label_4
_geom_torsion
C6 C1 C2 C3 -5.2(4)
O1 C1 C2 C3 168.7(3)
C6 C1 C2 C7 174.6(3)
O1 C1 C2 C7 -11.5(5)
C1 C2 C3 O3 -174.5(3)
C7 C2 C3 O3 5.7(5)
C1 C2 C3 C4 5.8(4)
C7 C2 C3 C4 -174.0(3)
O3 C3 C4 C5 177.1(3)
C2 C3 C4 C5 -3.3(5)
C3 C4 C5 O4 -178.5(3)
C3 C4 C5 C6 -0.3(5)
O1 C1 C6 C5 -172.0(3)
C2 C1 C6 C5 2.0(5)
O4 C5 C6 C1 179.2(3)
C4 C5 C6 C1 0.9(5)
C1 C2 C7 O2 165.9(3)
C3 C2 C7 O2 -14.3(5)
C1 C2 C7 C8 -17.5(5)
C3 C2 C7 C8 162.3(3)
O2 C7 C8 C11 -34.3(4)
C2 C7 C8 C11 149.1(3)
O2 C7 C8 C9 143.4(3)
C2 C7 C8 C9 -33.2(4)
C11 C8 C9 C10 -102.2(4)
C7 C8 C9 C10 80.4(3)
C8 C9 C10 O1 -30.7(4)
C7 C8 C11 C12 -177.1(3)
C9 C8 C11 C12 5.4(5)
C8 C11 C12 C17 30.2(5)
C8 C11 C12 C13 -151.8(3)
C17 C12 C13 O5 -179.2(3)
C11 C12 C13 O5 2.6(4)
C17 C12 C13 C14 1.9(5)
C11 C12 C13 C14 -176.3(3)
O5 C13 C14 C15 178.1(3)
C12 C13 C14 C15 -3.1(5)
C13 C14 C15 C16 1.6(5)
C14 C15 C16 C17 1.1(5)
C14 C15 C16 Br1 -179.5(2)
C15 C16 C17 C12 -2.2(5)
Br1 C16 C17 C12 178.3(2)
C13 C12 C17 C16 0.7(5)
C11 C12 C17 C16 178.8(3)
C6 C1 O1 C10 -105.0(3)
C2 C1 O1 C10 80.8(3)
C9 C10 O1 C1 -58.6(3)
C4 C5 O4 C18 0.1(5)
C6 C5 O4 C18 -178.2(3)

_cod_database_fobs_code 2020926
